data_4347107
loop_
_publ_author_name
'Kumar, Anuj'
'Gangwar, Manoj Kumar'
'Prakasham, A. P.'
'Mhatre, Darshan'
'Kalita, Alok Ch'
'Ghosh, Prasenjit'

_publ_section_title
;
 Accessing a Biologically Relevant Benzofuran Skeleton by a One-Pot Tandem
 Heck Alkynylation/Cyclization Reaction Using Well-Defined Palladium
 N-Heterocyclic Carbene Complexes.
;
_journal_issue 6
_journal_name_full 'Inorganic chemistry'
_journal_page_first 2882
_journal_page_last 2893
_journal_paper_doi 10.1021/acs.inorgchem.5b02727
_journal_volume 55
_journal_year 2016
_chemical_absolute_configuration ad
_chemical_formula_moiety 'C49 H52 Br4 N6 P2 Pd2, C2 H3 N'
_chemical_formula_sum 'C51 H55 Br4 N7 P2 Pd2'
_chemical_formula_weight 1360.36
_space_group_IT_number 4
_space_group_name_Hall 'P 2yb'
_space_group_name_H-M_alt 'P 1 21 1'
_symmetry_cell_setting monoclinic
_symmetry_Int_Tables_number 4
_symmetry_space_group_name_Hall 'P 2yb'
_symmetry_space_group_name_H-M 'P 1 21 1'
_atom_sites_solution_hydrogens geom
_atom_sites_solution_primary direct
_atom_sites_solution_secondary difmap
_audit_creation_method SHELXL-97
_cell_angle_alpha 90.00
_cell_angle_beta 105.257(10)
_cell_angle_gamma 90.00
_cell_formula_units_Z 2
_cell_length_a 10.071(2)
_cell_length_b 14.881(3)
_cell_length_c 18.590(4)
_cell_measurement_reflns_used 4800
_cell_measurement_temperature 100(2)
_cell_measurement_theta_max 25.27
_cell_measurement_theta_min 4.27
_cell_volume 2687.8(10)
_computing_cell_refinement 'Rigaku CrystalClear'
_computing_data_collection 'Rigaku CrystalClear'
_computing_data_reduction 'Rigaku CrystalClear'
_computing_molecular_graphics 'Rigaku SHELXTL (Sheldrick, 2008)'
_computing_publication_material 'Rigaku SHELXTL (Sheldrick, 2008)'
_computing_structure_refinement 'SHELXS-97 (Sheldrick, 2008)'
_computing_structure_solution 'SHELXS-97 (Sheldrick, 2008)'
_diffrn_ambient_temperature 100(2)
_diffrn_detector_area_resol_mean 7.111
_diffrn_measured_fraction_theta_full 0.983
_diffrn_measured_fraction_theta_max 0.983
_diffrn_measurement_device_type 'Rigaku CCD'
_diffrn_measurement_method '\w scans'
_diffrn_radiation_monochromator graphite
_diffrn_radiation_source 'fine-focus sealed tube'
_diffrn_radiation_type MoK\a
_diffrn_radiation_wavelength 0.71075
_diffrn_reflns_av_R_equivalents 0.0288
_diffrn_reflns_av_sigmaI/netI 0.0565
_diffrn_reflns_limit_h_max 12
_diffrn_reflns_limit_h_min -11
_diffrn_reflns_limit_k_max 17
_diffrn_reflns_limit_k_min -17
_diffrn_reflns_limit_l_max 13
_diffrn_reflns_limit_l_min -22
_diffrn_reflns_number 20537
_diffrn_reflns_theta_full 25.27
_diffrn_reflns_theta_max 25.27
_diffrn_reflns_theta_min 4.27
_diffrn_standards_number 0
_exptl_absorpt_coefficient_mu 3.743
_exptl_absorpt_correction_T_max 0.549
_exptl_absorpt_correction_T_min 0.505
_exptl_absorpt_correction_type multi-scan
_exptl_absorpt_process_details CrystalClear
_exptl_crystal_colour Colorless
_exptl_crystal_density_diffrn 1.681
_exptl_crystal_density_method 'not measured'
_exptl_crystal_description Prism
_exptl_crystal_F_000 1344
_exptl_crystal_size_max 0.18
_exptl_crystal_size_mid 0.16
_exptl_crystal_size_min 0.16
_refine_diff_density_max 1.839
_refine_diff_density_min -0.442
_refine_diff_density_rms 0.085
_refine_ls_abs_structure_details 'Flack H D (1983), Acta Cryst. A39, 876-881'
_refine_ls_abs_structure_Flack 0.014(5)
_refine_ls_extinction_method none
_refine_ls_goodness_of_fit_ref 1.023
_refine_ls_hydrogen_treatment constr
_refine_ls_matrix_type full
_refine_ls_number_parameters 596
_refine_ls_number_reflns 9452
_refine_ls_number_restraints 1
_refine_ls_restrained_S_all 1.023
_refine_ls_R_factor_all 0.0301
_refine_ls_R_factor_gt 0.0277
_refine_ls_shift/su_max 0.001
_refine_ls_shift/su_mean 0.000
_refine_ls_structure_factor_coef Fsqd
_refine_ls_weighting_details 'calc w=1/[\s^2^(Fo^2^)+(0.0237P)^2^+0.0000P] where P=(Fo^2^+2Fc^2^)/3'
_refine_ls_weighting_scheme calc
_refine_ls_wR_factor_gt 0.0630
_refine_ls_wR_factor_ref 0.0640
_reflns_number_gt 8845
_reflns_number_total 9452
_reflns_threshold_expression >2sigma(I)
_cod_data_source_file ic5b02727_si_002.cif
_cod_data_source_block ak89
_cod_depositor_comments
;
The following automatic conversions were performed:

data item '_symmetry_cell_setting' value 'Monoclinic' was changed to
'monoclinic' in accordance with the
/home/saulius/struct/COD-crude-data/automatic-downloads/DataCite-retrospective/ACS/depositions/lib/dictionaries/cif_core.dic
dictionary named 'cif_core.dic' version 2.4.2 last updated on
2011-04-26.

Automatic conversion script
Id: cif_fix_values 6909 2019-04-08 15:41:33Z antanas 
;
_cod_original_sg_symbol_H-M 'P 21'
_cod_database_code 4347107

loop_
_symmetry_equiv_pos_as_xyz
'x, y, z'
'-x, y+1/2, -z'

loop_
_atom_site_label
_atom_site_type_symbol
_atom_site_fract_x
_atom_site_fract_y
_atom_site_fract_z
_atom_site_U_iso_or_equiv
_atom_site_adp_type
_atom_site_occupancy
_atom_site_symmetry_multiplicity
_atom_site_calc_flag
_atom_site_refinement_flags
Pd1 Pd 0.67493(4) 0.35632(2) 0.637052(18) 0.01703(8) Uani 1 1 d .
Pd2 Pd 0.89402(4) 0.72538(2) 0.858130(18) 0.01866(9) Uani 1 1 d .
P1 P 0.45484(13) 0.37541(8) 0.64415(6) 0.0173(3) Uani 1 1 d .
P2 P 1.11184(13) 0.77634(9) 0.87530(6) 0.0195(3) Uani 1 1 d .
N1 N 0.7385(4) 0.2164(3) 0.7550(2) 0.0239(9) Uani 1 1 d .
N2 N 0.7856(4) 0.1988(3) 0.8304(2) 0.0248(10) Uani 1 1 d .
N3 N 0.7728(4) 0.3447(3) 0.8059(2) 0.0208(9) Uani 1 1 d .
N4 N 0.9303(4) 0.5769(3) 0.7516(2) 0.0255(10) Uani 1 1 d .
N5 N 0.8589(5) 0.6375(3) 0.6399(2) 0.0375(12) Uani 1 1 d .
N6 N 0.8568(5) 0.6993(3) 0.6961(2) 0.0271(10) Uani 1 1 d .
N7 N 1.2921(7) 0.0980(4) 0.8022(3) 0.0582(16) Uani 1 1 d .
Br1 Br 0.91682(5) 0.32590(3) 0.63473(3) 0.02508(12) Uani 1 1 d .
Br2 Br 0.61515(5) 0.40429(3) 0.50592(3) 0.02347(11) Uani 1 1 d .
Br3 Br 0.87924(5) 0.79753(3) 0.97706(3) 0.02607(12) Uani 1 1 d .
Br4 Br 0.65412(5) 0.66844(4) 0.83351(3) 0.02704(12) Uani 1 1 d .
C1 C 0.7281(5) 0.3030(3) 0.7382(2) 0.0206(11) Uani 1 1 d .
C2 C 0.7033(6) 0.1388(3) 0.7018(3) 0.0267(12) Uani 1 1 d .
H2A H 0.6659 0.1637 0.6505 0.032 Uiso 1 1 calc R
C3 C 0.8364(6) 0.0877(4) 0.7032(3) 0.0356(14) Uani 1 1 d .
H3A H 0.8151 0.0368 0.6686 0.053 Uiso 1 1 calc R
H3B H 0.8780 0.0655 0.7537 0.053 Uiso 1 1 calc R
H3C H 0.9010 0.1281 0.6881 0.053 Uiso 1 1 calc R
C4 C 0.5962(6) 0.0819(4) 0.7192(3) 0.0431(16) Uani 1 1 d .
H4A H 0.5144 0.1183 0.7176 0.065 Uiso 1 1 calc R
H4B H 0.6309 0.0561 0.7692 0.065 Uiso 1 1 calc R
H4C H 0.5719 0.0333 0.6825 0.065 Uiso 1 1 calc R
C5 C 0.8057(5) 0.2792(4) 0.8594(3) 0.0267(12) Uani 1 1 d .
H5A H 0.8390 0.2908 0.9113 0.032 Uiso 1 1 calc R
C6 C 0.7678(6) 0.4414(3) 0.8202(3) 0.0292(13) Uani 1 1 d .
H6A H 0.7032 0.4519 0.8512 0.035 Uiso 1 1 calc R
H6B H 0.7306 0.4726 0.7721 0.035 Uiso 1 1 calc R
C7 C 0.9070(5) 0.4832(4) 0.8593(3) 0.0285(12) Uani 1 1 d .
H7A H 0.8908 0.5377 0.8863 0.034 Uiso 1 1 calc R
H7B H 0.9593 0.4400 0.8967 0.034 Uiso 1 1 calc R
C8 C 0.9938(5) 0.5085(4) 0.8073(3) 0.0272(12) Uani 1 1 d .
H8A H 1.0837 0.5315 0.8373 0.033 Uiso 1 1 calc R
H8B H 1.0117 0.4539 0.7810 0.033 Uiso 1 1 calc R
C9 C 0.9003(5) 0.6636(3) 0.7649(3) 0.0227(11) Uani 1 1 d .
C10 C 0.9061(6) 0.5670(4) 0.6759(3) 0.0311(13) Uani 1 1 d .
H10A H 0.9230 0.5128 0.6528 0.037 Uiso 1 1 calc R
C11 C 0.8054(6) 0.7907(4) 0.6751(3) 0.0325(13) Uani 1 1 d .
H11A H 0.8329 0.8301 0.7202 0.039 Uiso 1 1 calc R
C12 C 0.6524(6) 0.7886(5) 0.6491(3) 0.0513(18) Uani 1 1 d .
H12A H 0.6150 0.7644 0.6887 0.077 Uiso 1 1 calc R
H12B H 0.6240 0.7504 0.6048 0.077 Uiso 1 1 calc R
H12C H 0.6176 0.8497 0.6367 0.077 Uiso 1 1 calc R
C13 C 0.8705(7) 0.8279(4) 0.6153(3) 0.0487(17) Uani 1 1 d .
H13A H 0.9709 0.8283 0.6345 0.073 Uiso 1 1 calc R
H13B H 0.8376 0.8893 0.6023 0.073 Uiso 1 1 calc R
H13C H 0.8445 0.7898 0.5707 0.073 Uiso 1 1 calc R
C14 C 1.2353(5) 0.7009(3) 0.9358(2) 0.0190(11) Uani 1 1 d .
C15 C 1.1926(5) 0.6375(3) 0.9787(3) 0.0235(11) Uani 1 1 d .
H15A H 1.0972 0.6317 0.9752 0.028 Uiso 1 1 calc R
C16 C 1.2852(6) 0.5819(4) 1.0266(3) 0.0298(13) Uani 1 1 d .
H16A H 1.2536 0.5374 1.0548 0.036 Uiso 1 1 calc R
C17 C 1.4236(6) 0.5918(4) 1.0331(3) 0.0329(14) Uani 1 1 d .
H17A H 1.4881 0.5549 1.0668 0.039 Uiso 1 1 calc R
C18 C 1.4699(5) 0.6562(4) 0.9900(3) 0.0282(12) Uani 1 1 d .
H18A H 1.5656 0.6630 0.9945 0.034 Uiso 1 1 calc R
C19 C 1.3754(5) 0.7096(3) 0.9410(3) 0.0228(11) Uani 1 1 d .
H19A H 1.4059 0.7523 0.9109 0.027 Uiso 1 1 calc R
C20 C 1.1327(5) 0.8880(3) 0.9163(2) 0.0210(11) Uani 1 1 d .
C21 C 1.2533(5) 0.9109(3) 0.9718(2) 0.0219(11) Uani 1 1 d .
H21A H 1.3235 0.8676 0.9896 0.026 Uiso 1 1 calc R
C22 C 1.2674(5) 0.9982(3) 1.0001(3) 0.0233(11) Uani 1 1 d .
H22A H 1.3475 1.0144 1.0378 0.028 Uiso 1 1 calc R
C23 C 1.1656(5) 1.0611(3) 0.9737(3) 0.0248(12) Uani 1 1 d .
H23A H 1.1764 1.1206 0.9930 0.030 Uiso 1 1 calc R
C24 C 1.0473(6) 1.0383(4) 0.9189(3) 0.0257(12) Uani 1 1 d .
H24A H 0.9777 1.0817 0.9001 0.031 Uiso 1 1 calc R
C25 C 1.0327(5) 0.9493(3) 0.8917(3) 0.0241(11) Uani 1 1 d .
H25A H 0.9510 0.9324 0.8555 0.029 Uiso 1 1 calc R
C26 C 1.1797(5) 0.7890(3) 0.7933(2) 0.0217(11) Uani 1 1 d .
C27 C 1.2067(6) 0.8748(4) 0.7681(3) 0.0338(14) Uani 1 1 d .
H27A H 1.1919 0.9274 0.7939 0.041 Uiso 1 1 calc R
C28 C 1.2550(7) 0.8808(4) 0.7054(3) 0.0426(16) Uani 1 1 d .
H28A H 1.2749 0.9382 0.6884 0.051 Uiso 1 1 calc R
C29 C 1.2750(6) 0.8045(4) 0.6667(3) 0.0410(15) Uani 1 1 d .
H29A H 1.3049 0.8099 0.6225 0.049 Uiso 1 1 calc R
C30 C 1.2514(6) 0.7211(4) 0.6925(3) 0.0366(14) Uani 1 1 d .
H30A H 1.2700 0.6685 0.6678 0.044 Uiso 1 1 calc R
C31 C 1.2005(6) 0.7138(4) 0.7545(3) 0.0295(12) Uani 1 1 d .
H31A H 1.1796 0.6561 0.7705 0.035 Uiso 1 1 calc R
C32 C 0.4321(5) 0.3910(3) 0.7383(2) 0.0175(10) Uani 1 1 d .
C33 C 0.4525(5) 0.3201(3) 0.7876(2) 0.0216(11) Uani 1 1 d .
H33A H 0.4736 0.2624 0.7719 0.026 Uiso 1 1 calc R
C34 C 0.4425(5) 0.3321(3) 0.8604(3) 0.0254(12) Uani 1 1 d .
H34A H 0.4572 0.2826 0.8938 0.030 Uiso 1 1 calc R
C35 C 0.4117(5) 0.4148(3) 0.8842(3) 0.0257(12) Uani 1 1 d .
H35A H 0.4049 0.4228 0.9338 0.031 Uiso 1 1 calc R
C36 C 0.3905(5) 0.4867(3) 0.8349(3) 0.0240(11) Uani 1 1 d .
H36A H 0.3683 0.5441 0.8509 0.029 Uiso 1 1 calc R
C37 C 0.4014(5) 0.4759(3) 0.7628(2) 0.0199(11) Uani 1 1 d .
H37A H 0.3881 0.5259 0.7299 0.024 Uiso 1 1 calc R
C38 C 0.3603(5) 0.4683(3) 0.5909(2) 0.0203(11) Uani 1 1 d .
C39 C 0.4275(5) 0.5490(3) 0.5846(3) 0.0235(11) Uani 1 1 d .
H39A H 0.5234 0.5550 0.6071 0.028 Uiso 1 1 calc R
C40 C 0.3530(6) 0.6206(4) 0.5452(3) 0.0342(14) Uani 1 1 d .
H40A H 0.3985 0.6754 0.5408 0.041 Uiso 1 1 calc R
C41 C 0.2123(6) 0.6122(4) 0.5122(3) 0.0385(15) Uani 1 1 d .
H41A H 0.1628 0.6608 0.4844 0.046 Uiso 1 1 calc R
C42 C 0.1451(6) 0.5342(4) 0.5197(3) 0.0437(16) Uani 1 1 d .
H42A H 0.0487 0.5292 0.4983 0.052 Uiso 1 1 calc R
C43 C 0.2190(6) 0.4616(4) 0.5591(3) 0.0358(14) Uani 1 1 d .
H43A H 0.1723 0.4075 0.5641 0.043 Uiso 1 1 calc R
C44 C 0.3613(5) 0.2726(3) 0.6110(2) 0.0195(11) Uani 1 1 d .
C45 C 0.2475(5) 0.2443(4) 0.6351(3) 0.0262(12) Uani 1 1 d .
H45A H 0.2139 0.2807 0.6684 0.031 Uiso 1 1 calc R
C46 C 0.1842(6) 0.1635(4) 0.6107(3) 0.0310(13) Uani 1 1 d .
H46A H 0.1060 0.1449 0.6264 0.037 Uiso 1 1 calc R
C47 C 0.2353(6) 0.1094(4) 0.5631(3) 0.0316(13) Uani 1 1 d .
H47A H 0.1929 0.0532 0.5473 0.038 Uiso 1 1 calc R
C48 C 0.3460(5) 0.1364(3) 0.5387(3) 0.0263(12) Uani 1 1 d .
H48A H 0.3797 0.0991 0.5060 0.032 Uiso 1 1 calc R
C49 C 0.4092(5) 0.2185(4) 0.5619(2) 0.0241(11) Uani 1 1 d .
H49A H 0.4850 0.2376 0.5443 0.029 Uiso 1 1 calc R
C50 C 1.2231(7) 0.1553(5) 0.8120(3) 0.0407(15) Uani 1 1 d .
C51 C 1.1326(7) 0.2271(5) 0.8236(4) 0.0493(16) Uani 1 1 d .
H51A H 1.1309 0.2752 0.7874 0.074 Uiso 1 1 calc R
H51B H 1.1667 0.2510 0.8742 0.074 Uiso 1 1 calc R
H51C H 1.0394 0.2034 0.8169 0.074 Uiso 1 1 calc R

loop_
_atom_site_aniso_label
_atom_site_aniso_U_11
_atom_site_aniso_U_22
_atom_site_aniso_U_33
_atom_site_aniso_U_23
_atom_site_aniso_U_13
_atom_site_aniso_U_12
Pd1 0.01490(19) 0.02139(19) 0.01445(16) -0.00155(15) 0.00324(13) 0.00148(16)
Pd2 0.0182(2) 0.0221(2) 0.01440(17) -0.00013(15) 0.00197(13) -0.00012(16)
P1 0.0156(6) 0.0216(7) 0.0141(6) -0.0023(5) 0.0026(5) 0.0023(5)
P2 0.0186(7) 0.0243(7) 0.0144(6) -0.0005(5) 0.0022(5) 0.0001(5)
N1 0.020(2) 0.029(3) 0.023(2) -0.0057(19) 0.0056(16) 0.0010(19)
N2 0.025(3) 0.029(3) 0.018(2) 0.0064(18) 0.0023(17) 0.0111(19)
N3 0.017(2) 0.025(2) 0.0174(19) 0.0024(17) 0.0008(15) 0.0040(18)
N4 0.026(3) 0.023(2) 0.029(2) 0.0026(18) 0.0114(19) -0.001(2)
N5 0.061(4) 0.026(3) 0.022(2) -0.011(2) 0.006(2) -0.007(2)
N6 0.037(3) 0.026(3) 0.015(2) -0.0029(17) 0.0010(18) 0.001(2)
N7 0.069(5) 0.055(4) 0.056(4) 0.006(3) 0.026(3) -0.012(3)
Br1 0.0173(3) 0.0300(3) 0.0290(3) -0.0032(2) 0.0081(2) 0.0022(2)
Br2 0.0283(3) 0.0255(3) 0.0175(2) 0.0000(2) 0.00743(19) 0.0016(2)
Br3 0.0303(3) 0.0290(3) 0.0198(2) -0.0026(2) 0.0080(2) -0.0034(2)
Br4 0.0203(3) 0.0306(3) 0.0286(3) -0.0033(2) 0.0036(2) -0.0033(2)
C1 0.015(3) 0.026(3) 0.022(2) 0.001(2) 0.0059(19) 0.008(2)
C2 0.037(3) 0.018(3) 0.025(3) -0.001(2) 0.009(2) 0.005(2)
C3 0.036(4) 0.034(3) 0.036(3) -0.001(3) 0.007(3) 0.011(3)
C4 0.038(4) 0.042(4) 0.048(4) -0.019(3) 0.010(3) -0.003(3)
C5 0.023(3) 0.039(3) 0.016(2) 0.002(2) 0.000(2) 0.005(2)
C6 0.029(3) 0.033(3) 0.023(3) 0.005(2) 0.001(2) -0.004(2)
C7 0.032(3) 0.026(3) 0.024(3) 0.001(2) 0.002(2) -0.006(2)
C8 0.018(3) 0.026(3) 0.037(3) 0.003(2) 0.005(2) 0.006(2)
C9 0.018(3) 0.023(3) 0.024(3) 0.006(2) -0.001(2) -0.001(2)
C10 0.043(4) 0.027(3) 0.025(3) -0.011(2) 0.012(2) -0.003(3)
C11 0.048(4) 0.025(3) 0.020(3) -0.001(2) 0.000(2) -0.001(3)
C12 0.047(4) 0.062(5) 0.037(3) 0.012(3) -0.003(3) 0.020(4)
C13 0.073(5) 0.040(4) 0.028(3) 0.015(3) 0.006(3) -0.004(3)
C14 0.024(3) 0.016(3) 0.015(2) -0.0038(18) 0.0029(19) 0.006(2)
C15 0.020(3) 0.031(3) 0.021(3) -0.002(2) 0.006(2) 0.003(2)
C16 0.032(3) 0.038(3) 0.020(3) 0.005(2) 0.006(2) 0.013(3)
C17 0.035(3) 0.034(3) 0.024(3) -0.003(2) -0.002(2) 0.014(3)
C18 0.021(3) 0.038(3) 0.024(3) -0.007(2) 0.002(2) 0.006(2)
C19 0.027(3) 0.020(3) 0.021(2) -0.004(2) 0.008(2) 0.004(2)
C20 0.021(3) 0.024(3) 0.019(2) 0.001(2) 0.007(2) -0.002(2)
C21 0.018(3) 0.026(3) 0.020(2) 0.004(2) 0.003(2) 0.002(2)
C22 0.023(3) 0.028(3) 0.019(2) 0.001(2) 0.006(2) -0.002(2)
C23 0.031(3) 0.021(3) 0.023(3) -0.003(2) 0.008(2) 0.001(2)
C24 0.027(3) 0.027(3) 0.025(3) 0.002(2) 0.010(2) 0.007(2)
C25 0.025(3) 0.028(3) 0.017(2) 0.007(2) 0.002(2) 0.002(2)
C26 0.022(3) 0.025(3) 0.018(2) 0.003(2) 0.0041(19) -0.002(2)
C27 0.039(4) 0.037(4) 0.027(3) 0.006(2) 0.011(2) -0.002(3)
C28 0.057(4) 0.035(4) 0.044(4) 0.012(3) 0.027(3) -0.002(3)
C29 0.045(4) 0.051(4) 0.032(3) 0.011(3) 0.022(3) -0.001(3)
C30 0.044(4) 0.047(4) 0.025(3) -0.001(3) 0.019(2) 0.007(3)
C31 0.037(3) 0.030(3) 0.022(3) 0.005(2) 0.009(2) 0.002(3)
C32 0.011(2) 0.025(3) 0.015(2) -0.0050(19) 0.0010(17) 0.000(2)
C33 0.019(3) 0.024(3) 0.022(2) -0.002(2) 0.006(2) -0.003(2)
C34 0.028(3) 0.030(3) 0.018(2) 0.005(2) 0.006(2) 0.001(2)
C35 0.026(3) 0.034(3) 0.016(2) -0.003(2) 0.004(2) -0.002(2)
C36 0.028(3) 0.018(3) 0.024(3) -0.009(2) 0.004(2) -0.001(2)
C37 0.020(3) 0.019(3) 0.018(2) 0.001(2) 0.002(2) 0.001(2)
C38 0.024(3) 0.026(3) 0.010(2) -0.0042(19) 0.0039(19) 0.011(2)
C39 0.024(3) 0.026(3) 0.023(3) 0.005(2) 0.010(2) 0.009(2)
C40 0.052(4) 0.030(3) 0.032(3) 0.008(2) 0.030(3) 0.014(3)
C41 0.042(4) 0.047(4) 0.024(3) 0.004(3) 0.002(3) 0.029(3)
C42 0.034(4) 0.042(4) 0.041(4) 0.000(3) -0.015(3) 0.013(3)
C43 0.028(3) 0.040(4) 0.034(3) -0.007(3) -0.002(2) 0.002(3)
C44 0.018(3) 0.024(3) 0.016(2) -0.003(2) 0.0021(19) 0.000(2)
C45 0.018(3) 0.035(3) 0.026(3) -0.012(2) 0.007(2) -0.004(2)
C46 0.026(3) 0.034(3) 0.034(3) -0.011(3) 0.010(2) -0.009(3)
C47 0.028(3) 0.030(3) 0.033(3) -0.001(2) 0.002(2) -0.005(3)
C48 0.026(3) 0.028(3) 0.023(3) -0.007(2) 0.005(2) -0.001(2)
C49 0.023(3) 0.030(3) 0.021(2) -0.006(2) 0.008(2) -0.001(2)
C50 0.036(4) 0.052(4) 0.034(3) -0.001(3) 0.008(3) -0.016(3)
C51 0.041(4) 0.053(4) 0.051(4) 0.002(3) 0.006(3) -0.001(3)

loop_
_atom_type_symbol
_atom_type_description
_atom_type_scat_dispersion_real
_atom_type_scat_dispersion_imag
_atom_type_scat_source
C C 0.0033 0.0016 'International Tables Vol C Tables 4.2.6.8 and 6.1.1.4'
H H 0.0000 0.0000 'International Tables Vol C Tables 4.2.6.8 and 6.1.1.4'
Br Br -0.2901 2.4595 'International Tables Vol C Tables 4.2.6.8 and 6.1.1.4'
N N 0.0061 0.0033 'International Tables Vol C Tables 4.2.6.8 and 6.1.1.4'
P P 0.1023 0.0942 'International Tables Vol C Tables 4.2.6.8 and 6.1.1.4'
Pd Pd -0.9988 1.0072 'International Tables Vol C Tables 4.2.6.8 and 6.1.1.4'

loop_
_geom_angle_atom_site_label_1
_geom_angle_atom_site_label_2
_geom_angle_atom_site_label_3
_geom_angle
C1 Pd1 P1 91.11(14)
C1 Pd1 Br2 172.92(14)
P1 Pd1 Br2 91.90(4)
C1 Pd1 Br1 85.53(13)
P1 Pd1 Br1 176.02(4)
Br2 Pd1 Br1 91.21(2)
C9 Pd2 P2 91.49(15)
C9 Pd2 Br4 86.21(14)
P2 Pd2 Br4 177.54(4)
C9 Pd2 Br3 177.32(14)
P2 Pd2 Br3 90.71(4)
Br4 Pd2 Br3 91.61(2)
C38 P1 C44 107.8(2)
C38 P1 C32 104.1(2)
C44 P1 C32 104.2(2)
C38 P1 Pd1 116.27(17)
C44 P1 Pd1 107.55(16)
C32 P1 Pd1 116.03(15)
C20 P2 C14 108.6(2)
C20 P2 C26 103.1(2)
C14 P2 C26 103.4(2)
C20 P2 Pd2 111.51(17)
C14 P2 Pd2 111.03(17)
C26 P2 Pd2 118.40(16)
C1 N1 N2 114.1(4)
C1 N1 C2 127.0(4)
N2 N1 C2 118.8(4)
C5 N2 N1 102.7(4)
C1 N3 C5 107.7(4)
C1 N3 C6 126.4(4)
C5 N3 C6 125.4(4)
C9 N4 C10 107.5(4)
C9 N4 C8 127.1(4)
C10 N4 C8 125.0(4)
C10 N5 N6 103.2(4)
C9 N6 N5 112.7(4)
C9 N6 C11 128.3(4)
N5 N6 C11 119.0(4)
N1 C1 N3 103.7(4)
N1 C1 Pd1 126.9(3)
N3 C1 Pd1 129.2(4)
C4 C2 N1 110.9(4)
C4 C2 C3 113.4(5)
N1 C2 C3 108.5(4)
C4 C2 H2A 107.9
N1 C2 H2A 107.9
C3 C2 H2A 107.9
C2 C3 H3A 109.5
C2 C3 H3B 109.5
H3A C3 H3B 109.5
C2 C3 H3C 109.5
H3A C3 H3C 109.5
H3B C3 H3C 109.5
C2 C4 H4A 109.5
C2 C4 H4B 109.5
H4A C4 H4B 109.5
C2 C4 H4C 109.5
H4A C4 H4C 109.5
H4B C4 H4C 109.5
N2 C5 N3 111.7(4)
N2 C5 H5A 124.1
N3 C5 H5A 124.1
N3 C6 C7 114.5(4)
N3 C6 H6A 108.6
C7 C6 H6A 108.6
N3 C6 H6B 108.6
C7 C6 H6B 108.6
H6A C6 H6B 107.6
C8 C7 C6 114.2(4)
C8 C7 H7A 108.7
C6 C7 H7A 108.7
C8 C7 H7B 108.7
C6 C7 H7B 108.7
H7A C7 H7B 107.6
N4 C8 C7 113.9(4)
N4 C8 H8A 108.8
C7 C8 H8A 108.8
N4 C8 H8B 108.8
C7 C8 H8B 108.8
H8A C8 H8B 107.7
N6 C9 N4 103.5(4)
N6 C9 Pd2 124.9(4)
N4 C9 Pd2 131.2(4)
N5 C10 N4 113.2(5)
N5 C10 H10A 123.4
N4 C10 H10A 123.4
N6 C11 C12 109.2(5)
N6 C11 C13 109.7(5)
C12 C11 C13 112.0(5)
N6 C11 H11A 108.6
C12 C11 H11A 108.6
C13 C11 H11A 108.6
C11 C12 H12A 109.5
C11 C12 H12B 109.5
H12A C12 H12B 109.5
C11 C12 H12C 109.5
H12A C12 H12C 109.5
H12B C12 H12C 109.5
C11 C13 H13A 109.5
C11 C13 H13B 109.5
H13A C13 H13B 109.5
C11 C13 H13C 109.5
H13A C13 H13C 109.5
H13B C13 H13C 109.5
C15 C14 C19 119.2(4)
C15 C14 P2 120.8(4)
C19 C14 P2 119.9(4)
C14 C15 C16 121.6(5)
C14 C15 H15A 119.2
C16 C15 H15A 119.2
C17 C16 C15 119.3(5)
C17 C16 H16A 120.4
C15 C16 H16A 120.4
C16 C17 C18 120.3(5)
C16 C17 H17A 119.9
C18 C17 H17A 119.9
C19 C18 C17 119.5(5)
C19 C18 H18A 120.2
C17 C18 H18A 120.2
C18 C19 C14 120.1(5)
C18 C19 H19A 119.9
C14 C19 H19A 119.9
C25 C20 C21 120.4(5)
C25 C20 P2 118.9(4)
C21 C20 P2 120.7(4)
C22 C21 C20 118.9(5)
C22 C21 H21A 120.5
C20 C21 H21A 120.5
C23 C22 C21 120.4(5)
C23 C22 H22A 119.8
C21 C22 H22A 119.8
C22 C23 C24 120.5(5)
C22 C23 H23A 119.8
C24 C23 H23A 119.8
C23 C24 C25 118.7(5)
C23 C24 H24A 120.7
C25 C24 H24A 120.7
C20 C25 C24 121.1(5)
C20 C25 H25A 119.5
C24 C25 H25A 119.5
C31 C26 C27 119.5(4)
C31 C26 P2 119.5(4)
C27 C26 P2 120.9(4)
C28 C27 C26 118.7(5)
C28 C27 H27A 120.6
C26 C27 H27A 120.6
C27 C28 C29 121.1(5)
C27 C28 H28A 119.4
C29 C28 H28A 119.4
C30 C29 C28 119.8(5)
C30 C29 H29A 120.1
C28 C29 H29A 120.1
C29 C30 C31 119.9(5)
C29 C30 H30A 120.1
C31 C30 H30A 120.1
C26 C31 C30 120.9(5)
C26 C31 H31A 119.6
C30 C31 H31A 119.6
C33 C32 C37 118.6(4)
C33 C32 P1 120.2(3)
C37 C32 P1 121.1(4)
C32 C33 C34 120.8(5)
C32 C33 H33A 119.6
C34 C33 H33A 119.6
C35 C34 C33 120.5(5)
C35 C34 H34A 119.7
C33 C34 H34A 119.7
C34 C35 C36 119.2(4)
C34 C35 H35A 120.4
C36 C35 H35A 120.4
C37 C36 C35 120.8(5)
C37 C36 H36A 119.6
C35 C36 H36A 119.6
C36 C37 C32 120.0(5)
C36 C37 H37A 120.0
C32 C37 H37A 120.0
C43 C38 C39 119.3(5)
C43 C38 P1 120.4(4)
C39 C38 P1 120.2(4)
C40 C39 C38 119.6(5)
C40 C39 H39A 120.2
C38 C39 H39A 120.2
C41 C40 C39 120.5(6)
C41 C40 H40A 119.8
C39 C40 H40A 119.8
C42 C41 C40 120.2(5)
C42 C41 H41A 119.9
C40 C41 H41A 119.9
C41 C42 C43 119.8(6)
C41 C42 H42A 120.1
C43 C42 H42A 120.1
C38 C43 C42 120.6(6)
C38 C43 H43A 119.7
C42 C43 H43A 119.7
C49 C44 C45 119.3(4)
C49 C44 P1 118.0(4)
C45 C44 P1 122.6(4)
C46 C45 C44 120.2(5)
C46 C45 H45A 119.9
C44 C45 H45A 119.9
C45 C46 C47 119.8(5)
C45 C46 H46A 120.1
C47 C46 H46A 120.1
C48 C47 C46 120.6(5)
C48 C47 H47A 119.7
C46 C47 H47A 119.7
C47 C48 C49 120.1(5)
C47 C48 H48A 119.9
C49 C48 H48A 119.9
C48 C49 C44 120.0(5)
C48 C49 H49A 120.0
C44 C49 H49A 120.0
N7 C50 C51 178.7(8)
C50 C51 H51A 109.5
C50 C51 H51B 109.5
H51A C51 H51B 109.5
C50 C51 H51C 109.5
H51A C51 H51C 109.5
H51B C51 H51C 109.5

loop_
_geom_bond_atom_site_label_1
_geom_bond_atom_site_label_2
_geom_bond_distance
Pd1 C1 1.980(5)
Pd1 P1 2.2727(13)
Pd1 Br2 2.4580(8)
Pd1 Br1 2.4893(8)
Pd2 C9 1.978(5)
Pd2 P2 2.2629(14)
Pd2 Br4 2.4865(8)
Pd2 Br3 2.4972(7)
P1 C38 1.818(5)
P1 C44 1.818(5)
P1 C32 1.838(4)
P2 C20 1.817(5)
P2 C14 1.826(5)
P2 C26 1.838(5)
N1 C1 1.324(6)
N1 N2 1.381(5)
N1 C2 1.501(6)
N2 C5 1.305(6)
N3 C1 1.369(6)
N3 C5 1.370(6)
N3 C6 1.466(6)
N4 C9 1.362(6)
N4 C10 1.371(6)
N4 C8 1.473(6)
N5 C10 1.267(7)
N5 N6 1.395(6)
N6 C9 1.348(6)
N6 C11 1.471(7)
N7 C50 1.144(8)
C2 C4 1.473(8)
C2 C3 1.535(7)
C2 H2A 1.0000
C3 H3A 0.9800
C3 H3B 0.9800
C3 H3C 0.9800
C4 H4A 0.9800
C4 H4B 0.9800
C4 H4C 0.9800
C5 H5A 0.9500
C6 C7 1.531(7)
C6 H6A 0.9900
C6 H6B 0.9900
C7 C8 1.511(6)
C7 H7A 0.9900
C7 H7B 0.9900
C8 H8A 0.9900
C8 H8B 0.9900
C10 H10A 0.9500
C11 C12 1.489(8)
C11 C13 1.535(7)
C11 H11A 1.0000
C12 H12A 0.9800
C12 H12B 0.9800
C12 H12C 0.9800
C13 H13A 0.9800
C13 H13B 0.9800
C13 H13C 0.9800
C14 C15 1.375(7)
C14 C19 1.394(7)
C15 C16 1.383(7)
C15 H15A 0.9500
C16 C17 1.374(8)
C16 H16A 0.9500
C17 C18 1.406(7)
C17 H17A 0.9500
C18 C19 1.382(7)
C18 H18A 0.9500
C19 H19A 0.9500
C20 C25 1.347(7)
C20 C21 1.413(6)
C21 C22 1.394(7)
C21 H21A 0.9500
C22 C23 1.381(7)
C22 H22A 0.9500
C23 C24 1.390(7)
C23 H23A 0.9500
C24 C25 1.411(7)
C24 H24A 0.9500
C25 H25A 0.9500
C26 C31 1.377(7)
C26 C27 1.410(7)
C27 C28 1.380(7)
C27 H27A 0.9500
C28 C29 1.386(8)
C28 H28A 0.9500
C29 C30 1.374(8)
C29 H29A 0.9500
C30 C31 1.382(6)
C30 H30A 0.9500
C31 H31A 0.9500
C32 C33 1.378(6)
C32 C37 1.405(7)
C33 C34 1.394(6)
C33 H33A 0.9500
C34 C35 1.369(7)
C34 H34A 0.9500
C35 C36 1.389(7)
C35 H35A 0.9500
C36 C37 1.382(6)
C36 H36A 0.9500
C37 H37A 0.9500
C38 C43 1.393(7)
C38 C39 1.397(7)
C39 C40 1.395(7)
C39 H39A 0.9500
C40 C41 1.393(8)
C40 H40A 0.9500
C41 C42 1.370(8)
C41 H41A 0.9500
C42 C43 1.403(8)
C42 H42A 0.9500
C43 H43A 0.9500
C44 C49 1.395(6)
C44 C45 1.401(7)
C45 C46 1.380(7)
C45 H45A 0.9500
C46 C47 1.392(7)
C46 H46A 0.9500
C47 C48 1.369(7)
C47 H47A 0.9500
C48 C49 1.392(7)
C48 H48A 0.9500
C49 H49A 0.9500
C50 C51 1.457(9)
C51 H51A 0.9800
C51 H51B 0.9800
C51 H51C 0.9800

loop_
_geom_torsion_atom_site_label_1
_geom_torsion_atom_site_label_2
_geom_torsion_atom_site_label_3
_geom_torsion_atom_site_label_4
_geom_torsion
C1 Pd1 P1 C38 151.2(2)
Br2 Pd1 P1 C38 -35.19(17)
C1 Pd1 P1 C44 -87.9(2)
Br2 Pd1 P1 C44 85.68(15)
C1 Pd1 P1 C32 28.3(2)
Br2 Pd1 P1 C32 -158.12(18)
C9 Pd2 P2 C20 144.4(2)
Br3 Pd2 P2 C20 -37.12(16)
C9 Pd2 P2 C14 -94.4(2)
Br3 Pd2 P2 C14 84.10(15)
C9 Pd2 P2 C26 25.0(2)
Br3 Pd2 P2 C26 -156.50(19)
C1 N1 N2 C5 -0.8(5)
C2 N1 N2 C5 179.9(4)
C10 N5 N6 C9 -1.4(6)
C10 N5 N6 C11 -179.3(5)
N2 N1 C1 N3 1.0(5)
C2 N1 C1 N3 -179.8(4)
N2 N1 C1 Pd1 176.4(3)
C2 N1 C1 Pd1 -4.4(7)
C5 N3 C1 N1 -0.7(5)
C6 N3 C1 N1 -172.6(4)
C5 N3 C1 Pd1 -176.0(4)
C6 N3 C1 Pd1 12.1(7)
P1 Pd1 C1 N1 98.2(4)
Br1 Pd1 C1 N1 -79.7(4)
P1 Pd1 C1 N3 -87.6(4)
Br1 Pd1 C1 N3 94.5(4)
C1 N1 C2 C4 -120.7(5)
N2 N1 C2 C4 58.5(6)
C1 N1 C2 C3 114.1(5)
N2 N1 C2 C3 -66.7(5)
N1 N2 C5 N3 0.2(5)
C1 N3 C5 N2 0.3(6)
C6 N3 C5 N2 172.3(4)
C1 N3 C6 C7 -124.4(5)
C5 N3 C6 C7 65.2(6)
N3 C6 C7 C8 83.5(5)
C9 N4 C8 C7 64.3(7)
C10 N4 C8 C7 -124.1(5)
C6 C7 C8 N4 61.9(6)
N5 N6 C9 N4 -0.1(6)
C11 N6 C9 N4 177.6(5)
N5 N6 C9 Pd2 -173.2(4)
C11 N6 C9 Pd2 4.5(8)
C10 N4 C9 N6 1.5(5)
C8 N4 C9 N6 174.3(5)
C10 N4 C9 Pd2 174.0(4)
C8 N4 C9 Pd2 -13.3(8)
P2 Pd2 C9 N6 -93.4(4)
Br4 Pd2 C9 N6 85.8(4)
P2 Pd2 C9 N4 95.6(5)
Br4 Pd2 C9 N4 -85.3(5)
N6 N5 C10 N4 2.4(6)
C9 N4 C10 N5 -2.6(7)
C8 N4 C10 N5 -175.5(5)
C9 N6 C11 C12 -101.4(6)
N5 N6 C11 C12 76.1(6)
C9 N6 C11 C13 135.4(6)
N5 N6 C11 C13 -47.0(6)
C20 P2 C14 C15 107.2(4)
C26 P2 C14 C15 -143.7(4)
Pd2 P2 C14 C15 -15.7(4)
C20 P2 C14 C19 -70.4(4)
C26 P2 C14 C19 38.7(4)
Pd2 P2 C14 C19 166.7(3)
C19 C14 C15 C16 -0.2(7)
P2 C14 C15 C16 -177.8(4)
C14 C15 C16 C17 1.6(8)
C15 C16 C17 C18 -1.5(8)
C16 C17 C18 C19 0.0(8)
C17 C18 C19 C14 1.5(7)
C15 C14 C19 C18 -1.4(7)
P2 C14 C19 C18 176.2(4)
C14 P2 C20 C25 -164.3(4)
C26 P2 C20 C25 86.5(4)
Pd2 P2 C20 C25 -41.6(4)
C14 P2 C20 C21 17.2(5)
C26 P2 C20 C21 -92.1(4)
Pd2 P2 C20 C21 139.8(4)
C25 C20 C21 C22 -0.6(7)
P2 C20 C21 C22 177.9(3)
C20 C21 C22 C23 -0.6(7)
C21 C22 C23 C24 0.4(7)
C22 C23 C24 C25 0.8(7)
C21 C20 C25 C24 1.9(7)
P2 C20 C25 C24 -176.6(4)
C23 C24 C25 C20 -2.1(7)
C20 P2 C26 C31 169.8(4)
C14 P2 C26 C31 56.8(5)
Pd2 P2 C26 C31 -66.5(4)
C20 P2 C26 C27 -12.2(5)
C14 P2 C26 C27 -125.2(4)
Pd2 P2 C26 C27 111.5(4)
C31 C26 C27 C28 -0.7(8)
P2 C26 C27 C28 -178.7(5)
C26 C27 C28 C29 1.0(10)
C27 C28 C29 C30 -2.4(10)
C28 C29 C30 C31 3.6(9)
C27 C26 C31 C30 1.9(8)
P2 C26 C31 C30 180.0(4)
C29 C30 C31 C26 -3.4(9)
C38 P1 C32 C33 160.0(4)
C44 P1 C32 C33 47.2(4)
Pd1 P1 C32 C33 -70.9(4)
C38 P1 C32 C37 -23.6(4)
C44 P1 C32 C37 -136.4(4)
Pd1 P1 C32 C37 105.5(4)
C37 C32 C33 C34 0.2(7)
P1 C32 C33 C34 176.7(4)
C32 C33 C34 C35 0.2(7)
C33 C34 C35 C36 0.0(8)
C34 C35 C36 C37 -0.6(8)
C35 C36 C37 C32 1.0(7)
C33 C32 C37 C36 -0.8(7)
P1 C32 C37 C36 -177.3(4)
C44 P1 C38 C43 25.8(5)
C32 P1 C38 C43 -84.5(4)
Pd1 P1 C38 C43 146.5(4)
C44 P1 C38 C39 -157.5(4)
C32 P1 C38 C39 92.2(4)
Pd1 P1 C38 C39 -36.7(4)
C43 C38 C39 C40 -1.5(7)
P1 C38 C39 C40 -178.3(4)
C38 C39 C40 C41 0.1(7)
C39 C40 C41 C42 1.6(8)
C40 C41 C42 C43 -1.7(9)
C39 C38 C43 C42 1.4(8)
P1 C38 C43 C42 178.2(4)
C41 C42 C43 C38 0.2(9)
C38 P1 C44 C49 101.1(4)
C32 P1 C44 C49 -148.7(4)
Pd1 P1 C44 C49 -25.0(4)
C38 P1 C44 C45 -81.6(4)
C32 P1 C44 C45 28.6(5)
Pd1 P1 C44 C45 152.3(4)
C49 C44 C45 C46 0.2(8)
P1 C44 C45 C46 -177.0(4)
C44 C45 C46 C47 1.2(8)
C45 C46 C47 C48 -1.5(8)
C46 C47 C48 C49 0.4(8)
C47 C48 C49 C44 1.1(8)
C45 C44 C49 C48 -1.4(7)
P1 C44 C49 C48 176.0(4)
